data_2311834
loop_
_publ_author_name
'Buist, Amanda R.'
'Dennany, Lynn'
'Kennedy, Alan R.'
'Manzie, Craig'
'McPhie, Katherine'
'Walker, Brandon'

_publ_section_title
;
 Eight salt forms of sulfadiazine.
;
_journal_coeditor_code LG3144
_journal_issue 'Pt 9'
_journal_name_full 'Acta crystallographica. Section C, Structural chemistry'
_journal_page_first 900
_journal_page_last 907
_journal_paper_doi 10.1107/S2053229614018725
_journal_volume 70
_journal_year 2014
_chemical_formula_iupac 'C10 H11 N4 O2 S +, C2 H5 O3 S -'
_chemical_formula_moiety 'C10 H11 N4 O2 S +, C2 H5 O3 S -'
_chemical_formula_sum 'C12 H16 N4 O5 S2'
_chemical_formula_weight 360.41
_chemical_name_systematic
;
4-[(Pyrimidin-2-yl)sulfamoyl]anilinium ethanesulfonate
;
_space_group_IT_number 14
_space_group_name_Hall '-P 2ybc'
_space_group_name_H-M_alt 'P 1 21/c 1'
_symmetry_cell_setting monoclinic
_symmetry_space_group_name_Hall '-P 2ybc'
_symmetry_space_group_name_H-M 'P 1 21/c 1'
_atom_sites_solution_hydrogens geom
_atom_sites_solution_primary direct
_atom_sites_solution_secondary difmap
_audit_creation_method SHELXL-97
_cell_angle_alpha 90.00
_cell_angle_beta 93.102(7)
_cell_angle_gamma 90.00
_cell_formula_units_Z 4
_cell_length_a 5.5269(4)
_cell_length_b 34.979(3)
_cell_length_c 8.4395(6)
_cell_measurement_reflns_used 2991
_cell_measurement_temperature 123(2)
_cell_measurement_theta_max 28.6519
_cell_measurement_theta_min 3.3506
_cell_volume 1629.2(2)
_computing_cell_refinement 'CrysAlis PRO (Oxford Diffraction, 2010)'
_computing_data_collection 'CrysAlis PRO (Oxford Diffraction, 2010)'
_computing_data_reduction 'CrysAlis PRO (Oxford Diffraction, 2010)'
_computing_molecular_graphics
;
ORTEP-3 for Windows (Farrugia, 2012) and Mercury (Macrae <i>et al.</i>,
2008)
;
_computing_publication_material 'SHELXL97 (Sheldrick, 2008)'
_computing_structure_refinement 'SHELXL97 (Sheldrick, 2008)'
_computing_structure_solution 'SHELXS97 (Sheldrick, 2008)'
_diffrn_ambient_temperature 123(2)
_diffrn_measured_fraction_theta_full 0.998
_diffrn_measured_fraction_theta_max 0.991
_diffrn_measurement_device_type 'Oxford Diffraction Xcalibur E'
_diffrn_measurement_method 'omega scans'
_diffrn_radiation_monochromator graphite
_diffrn_radiation_source 'fine-focus sealed tube'
_diffrn_radiation_type MoK\a
_diffrn_radiation_wavelength 0.71073
_diffrn_reflns_av_R_equivalents 0.1038
_diffrn_reflns_av_sigmaI/netI 0.0985
_diffrn_reflns_limit_h_max 7
_diffrn_reflns_limit_h_min -7
_diffrn_reflns_limit_k_max 44
_diffrn_reflns_limit_k_min -43
_diffrn_reflns_limit_l_max 10
_diffrn_reflns_limit_l_min -10
_diffrn_reflns_number 19991
_diffrn_reflns_theta_full 26.00
_diffrn_reflns_theta_max 27.00
_diffrn_reflns_theta_min 3.36
_exptl_absorpt_coefficient_mu 0.357
_exptl_absorpt_correction_T_max 1.00000
_exptl_absorpt_correction_T_min 0.90769
_exptl_absorpt_correction_type multi-scan
_exptl_absorpt_process_details
;
(CrysAlis PRO; Oxford Diffraction, 2010)
;
_exptl_crystal_colour colourless
_exptl_crystal_density_diffrn 1.469
_exptl_crystal_density_method 'not measured'
_exptl_crystal_description needle
_exptl_crystal_F_000 752
_exptl_crystal_size_max 0.4
_exptl_crystal_size_mid 0.03
_exptl_crystal_size_min 0.02
_refine_diff_density_max 0.354
_refine_diff_density_min -0.405
_refine_ls_extinction_method none
_refine_ls_goodness_of_fit_ref 1.007
_refine_ls_hydrogen_treatment mixed
_refine_ls_matrix_type full
_refine_ls_number_parameters 222
_refine_ls_number_reflns 3515
_refine_ls_number_restraints 3
_refine_ls_restrained_S_all 1.007
_refine_ls_R_factor_all 0.1104
_refine_ls_R_factor_gt 0.0546
_refine_ls_shift/su_max 0.001
_refine_ls_shift/su_mean 0.000
_refine_ls_structure_factor_coef Fsqd
_refine_ls_weighting_details 'calc w=1/[\s^2^(Fo^2^)+(0.0391P)^2^+0.6311P] where P=(Fo^2^+2Fc^2^)/3'
_refine_ls_weighting_scheme calc
_refine_ls_wR_factor_gt 0.0947
_refine_ls_wR_factor_ref 0.1123
_reflns_number_gt 2212
_reflns_number_total 3515
_reflns_threshold_expression I>2\s(I)
_cod_data_source_file lg3144sup1.cif
_cod_data_source_block VII
_cod_original_sg_symbol_H-M 'P 21/c'
_cod_database_code 2311834

loop_
_symmetry_equiv_pos_as_xyz
'x, y, z'
'-x, y+1/2, -z+1/2'
'-x, -y, -z'
'x, -y-1/2, z-1/2'

loop_
_atom_site_type_symbol
_atom_site_label
_atom_site_fract_x
_atom_site_fract_y
_atom_site_fract_z
_atom_site_U_iso_or_equiv
_atom_site_adp_type
_atom_site_calc_flag
_atom_site_refinement_flags
_atom_site_occupancy
_atom_site_symmetry_multiplicity
S S1 0.28192(13) 0.44093(2) 0.77910(9) 0.0177(2) Uani d . 1 1
S S2 0.00973(13) 0.27930(2) 0.23275(9) 0.0181(2) Uani d . 1 1
O O1 0.4676(4) 0.45420(6) 0.8902(2) 0.0224(5) Uani d . 1 1
O O2 0.0371(4) 0.44002(6) 0.8241(2) 0.0213(5) Uani d . 1 1
O O3 -0.1498(4) 0.24673(6) 0.2104(3) 0.0282(6) Uani d . 1 1
O O4 -0.0356(4) 0.30107(7) 0.3739(3) 0.0271(6) Uani d . 1 1
O O5 0.2670(3) 0.26823(6) 0.2301(3) 0.0222(5) Uani d . 1 1
N N1 0.4972(5) 0.28671(8) 0.5241(3) 0.0215(6) Uani d D 1 1
H H1N 0.452(6) 0.2671(7) 0.586(3) 0.032 Uiso d D 1 1
H H2N 0.656(2) 0.2841(10) 0.505(4) 0.032 Uiso d D 1 1
H H3N 0.420(5) 0.2818(9) 0.428(2) 0.032 Uiso d D 1 1
N N2 0.3082(5) 0.46787(8) 0.6229(3) 0.0184(6) Uani d . 1 1
N N3 0.0015(5) 0.43804(8) 0.4667(3) 0.0224(6) Uani d . 1 1
N N4 0.2795(4) 0.48159(7) 0.3562(3) 0.0184(6) Uani d . 1 1
C C1 0.4512(5) 0.32414(9) 0.5930(4) 0.0166(7) Uani d . 1 1
C C2 0.2449(5) 0.32892(9) 0.6757(4) 0.0189(7) Uani d . 1 1
H H2 0.1388 0.3081 0.6919 0.023 Uiso calc R 1 1
C C3 0.1965(5) 0.36487(9) 0.7345(4) 0.0180(7) Uani d . 1 1
H H3 0.0538 0.3690 0.7901 0.022 Uiso calc R 1 1
C C4 0.3537(5) 0.39464(9) 0.7130(4) 0.0155(7) Uani d . 1 1
C C5 0.5653(5) 0.38924(9) 0.6337(4) 0.0186(7) Uani d . 1 1
H H5 0.6750 0.4098 0.6217 0.022 Uiso calc R 1 1
C C6 0.6134(5) 0.35368(9) 0.5727(4) 0.0183(7) Uani d . 1 1
H H6 0.7563 0.3495 0.5175 0.022 Uiso calc R 1 1
C C7 0.1892(5) 0.46205(9) 0.4759(4) 0.0167(7) Uani d . 1 1
C C8 -0.1070(6) 0.43437(10) 0.3223(4) 0.0261(8) Uani d . 1 1
H H8 -0.2436 0.4179 0.3103 0.031 Uiso calc R 1 1
C C9 -0.0331(6) 0.45291(9) 0.1902(4) 0.0232(8) Uani d . 1 1
H H9 -0.1136 0.4497 0.0887 0.028 Uiso calc R 1 1
C C10 0.1660(6) 0.47650(9) 0.2140(4) 0.0218(8) Uani d . 1 1
H H10 0.2247 0.4897 0.1254 0.026 Uiso calc R 1 1
C C11 -0.0402(6) 0.30986(10) 0.0676(4) 0.0294(9) Uani d . 1 1
H H11A 0.0793 0.3310 0.0752 0.035 Uiso calc R 1 1
H H11B -0.0128 0.2953 -0.0305 0.035 Uiso calc R 1 1
C C12 -0.2942(6) 0.32674(12) 0.0553(5) 0.0443(11) Uani d . 1 1
H H12A -0.4136 0.3060 0.0450 0.066 Uiso calc R 1 1
H H12B -0.3112 0.3434 -0.0380 0.066 Uiso calc R 1 1
H H12C -0.3215 0.3417 0.1510 0.066 Uiso calc R 1 1
H H4N 0.442(6) 0.4822(10) 0.627(4) 0.031(10) Uiso d . 1 1

loop_
_atom_site_aniso_label
_atom_site_aniso_U_11
_atom_site_aniso_U_22
_atom_site_aniso_U_33
_atom_site_aniso_U_12
_atom_site_aniso_U_13
_atom_site_aniso_U_23
S1 0.0194(4) 0.0175(4) 0.0167(4) -0.0018(3) 0.0050(3) -0.0007(4)
S2 0.0156(4) 0.0213(5) 0.0172(4) -0.0003(3) 0.0003(3) -0.0022(4)
O1 0.0268(12) 0.0252(13) 0.0152(12) -0.0049(10) 0.0015(9) -0.0029(10)
O2 0.0216(11) 0.0223(13) 0.0208(13) 0.0024(10) 0.0084(9) -0.0009(10)
O3 0.0204(12) 0.0280(14) 0.0354(15) -0.0057(10) -0.0078(10) 0.0004(12)
O4 0.0238(12) 0.0355(15) 0.0220(13) 0.0042(11) 0.0002(10) -0.0100(11)
O5 0.0139(11) 0.0300(14) 0.0228(13) 0.0032(10) 0.0025(9) -0.0052(10)
N1 0.0216(15) 0.0196(16) 0.0230(17) 0.0020(13) -0.0036(13) -0.0039(13)
N2 0.0195(14) 0.0184(16) 0.0176(15) -0.0054(13) 0.0032(12) 0.0020(12)
N3 0.0243(15) 0.0229(16) 0.0202(16) -0.0062(13) 0.0036(12) 0.0001(13)
N4 0.0216(14) 0.0168(15) 0.0173(15) 0.0011(11) 0.0064(11) 0.0017(12)
C1 0.0151(16) 0.0192(18) 0.0150(17) 0.0037(13) -0.0051(13) -0.0029(14)
C2 0.0184(17) 0.0160(18) 0.0219(18) -0.0018(14) -0.0027(14) 0.0019(15)
C3 0.0163(16) 0.0204(18) 0.0179(18) -0.0006(14) 0.0049(13) 0.0028(15)
C4 0.0164(16) 0.0158(17) 0.0141(17) -0.0006(13) -0.0009(13) 0.0011(14)
C5 0.0172(16) 0.0197(18) 0.0189(18) -0.0050(14) 0.0017(13) 0.0012(15)
C6 0.0135(16) 0.0231(19) 0.0186(18) 0.0003(14) 0.0040(13) -0.0029(15)
C7 0.0181(16) 0.0156(18) 0.0168(18) 0.0037(13) 0.0055(13) -0.0021(14)
C8 0.0251(18) 0.027(2) 0.026(2) -0.0061(15) 0.0014(15) -0.0049(16)
C9 0.0280(18) 0.026(2) 0.0154(18) -0.0035(15) 0.0004(14) -0.0002(15)
C10 0.0316(19) 0.0203(19) 0.0141(18) 0.0043(15) 0.0071(14) 0.0009(15)
C11 0.0266(19) 0.035(2) 0.026(2) -0.0025(16) 0.0045(15) 0.0090(17)
C12 0.034(2) 0.054(3) 0.045(3) 0.0042(19) -0.0019(19) 0.021(2)

loop_
_atom_type_symbol
_atom_type_description
_atom_type_scat_dispersion_real
_atom_type_scat_dispersion_imag
_atom_type_scat_source
S S 0.1246 0.1234 'International Tables Vol C Tables 4.2.6.8 and 6.1.1.4'
O O 0.0106 0.0060 'International Tables Vol C Tables 4.2.6.8 and 6.1.1.4'
N N 0.0061 0.0033 'International Tables Vol C Tables 4.2.6.8 and 6.1.1.4'
C C 0.0033 0.0016 'International Tables Vol C Tables 4.2.6.8 and 6.1.1.4'
H H 0.0000 0.0000 'International Tables Vol C Tables 4.2.6.8 and 6.1.1.4'

loop_
_geom_angle_atom_site_label_1
_geom_angle_atom_site_label_2
_geom_angle_atom_site_label_3
_geom_angle
O2 S1 O1 119.39(13)
O2 S1 N2 110.80(13)
O1 S1 N2 104.48(14)
O2 S1 C4 107.25(14)
O1 S1 C4 109.85(13)
N2 S1 C4 104.06(14)
O3 S2 O4 112.99(14)
O3 S2 O5 111.87(13)
O4 S2 O5 111.13(13)
O3 S2 C11 107.77(15)
O4 S2 C11 107.73(16)
O5 S2 C11 104.87(14)
C1 N1 H1N 113(2)
C1 N1 H2N 111(2)
H1N N1 H2N 109(3)
C1 N1 H3N 116(2)
H1N N1 H3N 104(3)
H2N N1 H3N 104(3)
C7 N2 S1 125.4(2)
C7 N2 H4N 118(2)
S1 N2 H4N 113(2)
C7 N3 C8 115.0(3)
C10 N4 C7 115.7(3)
C2 C1 C6 122.1(3)
C2 C1 N1 118.5(3)
C6 C1 N1 119.5(3)
C1 C2 C3 118.2(3)
C1 C2 H2 120.9
C3 C2 H2 120.9
C4 C3 C2 120.4(3)
C4 C3 H3 119.8
C2 C3 H3 119.8
C3 C4 C5 121.0(3)
C3 C4 S1 119.9(2)
C5 C4 S1 119.1(2)
C6 C5 C4 119.1(3)
C6 C5 H5 120.4
C4 C5 H5 120.4
C5 C6 C1 119.2(3)
C5 C6 H6 120.4
C1 C6 H6 120.4
N3 C7 N4 126.8(3)
N3 C7 N2 118.3(3)
N4 C7 N2 115.0(3)
N3 C8 C9 123.9(3)
N3 C8 H8 118.0
C9 C8 H8 118.0
C8 C9 C10 115.8(3)
C8 C9 H9 122.1
C10 C9 H9 122.1
N4 C10 C9 122.8(3)
N4 C10 H10 118.6
C9 C10 H10 118.6
C12 C11 S2 113.1(2)
C12 C11 H11A 109.0
S2 C11 H11A 109.0
C12 C11 H11B 109.0
S2 C11 H11B 109.0
H11A C11 H11B 107.8
C11 C12 H12A 109.5
C11 C12 H12B 109.5
H12A C12 H12B 109.5
C11 C12 H12C 109.5
H12A C12 H12C 109.5
H12B C12 H12C 109.5

loop_
_geom_bond_atom_site_label_1
_geom_bond_atom_site_label_2
_geom_bond_distance
S1 O2 1.425(2)
S1 O1 1.430(2)
S1 N2 1.633(3)
S1 C4 1.765(3)
S2 O3 1.447(2)
S2 O4 1.447(2)
S2 O5 1.475(2)
S2 C11 1.766(3)
N1 C1 1.460(4)
N1 H1N 0.905(10)
N1 H2N 0.902(10)
N1 H3N 0.913(10)
N2 C7 1.388(4)
N2 H4N 0.89(3)
N3 C7 1.334(4)
N3 C8 1.335(4)
N4 C10 1.336(4)
N4 C7 1.338(4)
C1 C2 1.379(4)
C1 C6 1.385(4)
C2 C3 1.383(4)
C2 H2 0.9500
C3 C4 1.375(4)
C3 H3 0.9500
C4 C5 1.391(4)
C5 C6 1.377(4)
C5 H5 0.9500
C6 H6 0.9500
C8 C9 1.371(4)
C8 H8 0.9500
C9 C10 1.381(4)
C9 H9 0.9500
C10 H10 0.9500
C11 C12 1.521(5)
C11 H11A 0.9900
C11 H11B 0.9900
C12 H12A 0.9800
C12 H12B 0.9800
C12 H12C 0.9800

loop_
_geom_hbond_atom_site_label_D
_geom_hbond_atom_site_label_H
_geom_hbond_atom_site_label_A
_geom_hbond_site_symmetry_A
_geom_hbond_distance_DH
_geom_hbond_distance_HA
_geom_hbond_distance_DA
_geom_hbond_angle_DHA
N1 H1N O5 4_566 0.905(10) 2.048(14) 2.929(4) 164(3)
N1 H2N O4 1_655 0.902(10) 2.169(19) 2.980(4) 149(3)
N1 H2N O3 4_666 0.902(10) 2.26(3) 2.705(3) 110(2)
N1 H3N O5 . 0.913(10) 1.890(11) 2.801(3) 176(3)
N2 H4N N4 3_666 0.89(3) 1.99(3) 2.882(4) 174(3)

loop_
_geom_torsion_atom_site_label_1
_geom_torsion_atom_site_label_2
_geom_torsion_atom_site_label_3
_geom_torsion_atom_site_label_4
_geom_torsion
O2 S1 N2 C7 -60.0(3)
O1 S1 N2 C7 170.2(2)
C4 S1 N2 C7 55.0(3)
C6 C1 C2 C3 2.4(4)
N1 C1 C2 C3 -177.1(3)
C1 C2 C3 C4 -1.3(4)
C2 C3 C4 C5 -0.8(5)
C2 C3 C4 S1 176.6(2)
O2 S1 C4 C3 -9.6(3)
O1 S1 C4 C3 121.6(2)
N2 S1 C4 C3 -127.1(3)
O2 S1 C4 C5 167.8(2)
O1 S1 C4 C5 -61.1(3)
N2 S1 C4 C5 50.3(3)
C3 C4 C5 C6 1.7(5)
S1 C4 C5 C6 -175.7(2)
C4 C5 C6 C1 -0.5(4)
C2 C1 C6 C5 -1.6(5)
N1 C1 C6 C5 178.0(3)
C8 N3 C7 N4 -1.6(5)
C8 N3 C7 N2 178.8(3)
C10 N4 C7 N3 0.8(4)
C10 N4 C7 N2 -179.6(3)
S1 N2 C7 N3 15.1(4)
S1 N2 C7 N4 -164.5(2)
C7 N3 C8 C9 1.1(5)
N3 C8 C9 C10 -0.1(5)
C7 N4 C10 C9 0.5(4)
C8 C9 C10 N4 -0.8(5)
O3 S2 C11 C12 64.5(3)
O4 S2 C11 C12 -57.7(3)
O5 S2 C11 C12 -176.1(3)
